data_2311030
loop_
_publ_author_name
'Zachariasen, W.H.'

_publ_section_title
;
 Crystal chemical studies of the 5f-series of elements. XXII. The crystal
 structure of K3 U F7
;
_journal_name_full 'Acta Crystallographica (1,1948-23,1967)'
_journal_page_first 792
_journal_page_last 794
_journal_volume 7
_journal_year 1954
_chemical_formula_sum 'F7 K3 U'
_chemical_name_systematic 'K3 (U F7)'
_space_group_IT_number 88
_symmetry_space_group_name_Hall '-I 4ad'
_symmetry_space_group_name_H-M 'I 41/a :2'
_cell_angle_alpha 90
_cell_angle_beta 90
_cell_angle_gamma 90
_cell_formula_units_Z 8
_cell_length_a 9.22
_cell_length_b 9.22
_cell_length_c 18.34
_cell_volume 1559.054
_citation_journal_id_ASTM ACCRA9
_cod_data_source_file Zachariasen_ACCRA9_1954_220.cif
_cod_data_source_block F7K3U1
_cod_original_formula_sum 'F7 K3 U1'
_cod_database_code 2311030

loop_
_symmetry_equiv_pos_as_xyz
x,y,z
-y+3/4,x+1/4,z+1/4
-x+1/2,-y,z+1/2
y+3/4,-x+3/4,z+3/4
-x,-y,-z
y-3/4,-x-1/4,-z-1/4
x-1/2,y,-z-1/2
-y-3/4,x-3/4,-z-3/4
x+1/2,y+1/2,z+1/2
-y+5/4,x+3/4,z+3/4
-x+1,-y+1/2,z+1
y+5/4,-x+5/4,z+5/4
-x+1/2,-y+1/2,-z+1/2
y-1/4,-x+1/4,-z+1/4
x,y+1/2,-z
-y-1/4,x-1/4,-z-1/4

loop_
_atom_site_label
_atom_site_type_symbol
_atom_site_fract_x
_atom_site_fract_y
_atom_site_fract_z
_atom_site_occupancy
_atom_site_U_iso_or_equiv
F2 F-1 0.359 0.232 0.005 1 0.0
F3 F-1 0.271 0.202 0.143 1 0.0
F1 F-1 0 0.25 0.273 1 0.0
U1 U+4 0 0.25 0.396 1 0.0
K1 K+1 0 0.25 0.125 1 0.0
F4 F-1 0.1 0.025 0.396 1 0.0
K2 K+1 0 0.25 0.625 1 0.0
K3 K+1 0.21 -0.009 0.011 1 0.0
